data_4026281
loop_
_publ_author_name
'Yuting Chen'
'Hailong Wang'
'Liang Wan'
'Yongzhong Bian'
'Jianzhuang Jiang'

_publ_section_title
;
 8-Hydroxyquinoline-Substituted Boron-Dipyrromethene Compounds: Synthesis,
 Structure, and OFF-ON-OFF Type of pH-Sensing Properties
;
_journal_name_full 'Journal of Organic Chemistry'
_journal_page_first 3774
_journal_page_last 3781
_journal_paper_doi 10.1021/jo200050a
_journal_volume 76
_journal_year 2011
_chemical_formula_sum 'C22 H20 B F2 N3 O'
_chemical_formula_weight 391.22
_chemical_name_systematic
; 
 ? 
;
_space_group_IT_number 2
_symmetry_cell_setting triclinic
_symmetry_space_group_name_Hall '-P 1'
_symmetry_space_group_name_H-M 'P -1'
_atom_sites_solution_hydrogens geom
_atom_sites_solution_primary direct
_atom_sites_solution_secondary difmap
_audit_creation_method SHELXL-97
_cell_angle_alpha 90.588(2)
_cell_angle_beta 106.949(2)
_cell_angle_gamma 109.116(2)
_cell_formula_units_Z 2
_cell_length_a 8.8527(12)
_cell_length_b 10.5888(15)
_cell_length_c 11.3977(16)
_cell_measurement_reflns_used 2240
_cell_measurement_temperature 293(2)
_cell_measurement_theta_max 27.368
_cell_measurement_theta_min 2.554
_cell_volume 959.0(2)
_computing_cell_refinement 'Bruker SMART (Siemens, 1996)'
_computing_data_collection 'Bruker SMART (Siemens, 1996)'
_computing_data_reduction 'Bruker SAINT (Siemens, 1996)'
_computing_molecular_graphics 'Bruker SHELXTL (Sheldrick, 1997b)'
_computing_publication_material 'Bruker SHELXTL (Sheldrick, 1997b)'
_computing_structure_refinement 'SHELXL-97 (Sheldrick, 1997a)'
_computing_structure_solution 'SHELXS-97 (Sheldrick, 1997a)'
_diffrn_ambient_temperature 293(2)
_diffrn_measured_fraction_theta_full 0.990
_diffrn_measured_fraction_theta_max 0.990
_diffrn_measurement_device_type 'Bruker SMART 1000 CCD area detector'
_diffrn_measurement_method '\f and \w scans'
_diffrn_radiation_monochromator graphite
_diffrn_radiation_source 'fine-focus sealed tube'
_diffrn_radiation_type MoK\a
_diffrn_radiation_wavelength 0.71073
_diffrn_reflns_av_R_equivalents 0.0150
_diffrn_reflns_av_sigmaI/netI 0.0287
_diffrn_reflns_limit_h_max 10
_diffrn_reflns_limit_h_min -10
_diffrn_reflns_limit_k_max 12
_diffrn_reflns_limit_k_min -9
_diffrn_reflns_limit_l_max 12
_diffrn_reflns_limit_l_min -13
_diffrn_reflns_number 4800
_diffrn_reflns_theta_full 25.01
_diffrn_reflns_theta_max 25.01
_diffrn_reflns_theta_min 1.88
_exptl_absorpt_coefficient_mu 0.097
_exptl_absorpt_correction_T_max 0.86
_exptl_absorpt_correction_T_min 0.73
_exptl_absorpt_correction_type multi-scan
_exptl_absorpt_process_details sadabs
_exptl_crystal_colour red
_exptl_crystal_density_diffrn 1.355
_exptl_crystal_description block
_exptl_crystal_F_000 408
_exptl_crystal_size_max 0.2
_exptl_crystal_size_mid 0.18
_exptl_crystal_size_min 0.14
_refine_diff_density_max 0.339
_refine_diff_density_min -0.298
_refine_diff_density_rms 0.054
_refine_ls_extinction_method none
_refine_ls_goodness_of_fit_ref 1.037
_refine_ls_hydrogen_treatment constr
_refine_ls_matrix_type full
_refine_ls_number_parameters 263
_refine_ls_number_reflns 3359
_refine_ls_number_restraints 0
_refine_ls_restrained_S_all 1.037
_refine_ls_R_factor_all 0.0667
_refine_ls_R_factor_gt 0.0567
_refine_ls_shift/su_max 0.000
_refine_ls_shift/su_mean 0.000
_refine_ls_structure_factor_coef Fsqd
_refine_ls_weighting_details 'calc w=1/[\s^2^(Fo^2^)+(0.1055P)^2^+0.4219P] where P=(Fo^2^+2Fc^2^)/3'
_refine_ls_weighting_scheme calc
_refine_ls_wR_factor_gt 0.1689
_refine_ls_wR_factor_ref 0.1822
_reflns_number_gt 2723
_reflns_number_total 3359
_reflns_threshold_expression >2sigma(I)
_cod_data_source_file jo200050a_si_001_2.cif
_cod_data_source_block Compound_2
_cod_database_code 4026281

loop_
_symmetry_equiv_pos_as_xyz
'x, y, z'
'-x, -y, -z'

loop_
_atom_site_label
_atom_site_type_symbol
_atom_site_fract_x
_atom_site_fract_y
_atom_site_fract_z
_atom_site_U_iso_or_equiv
_atom_site_adp_type
_atom_site_occupancy
_atom_site_symmetry_multiplicity
_atom_site_calc_flag
_atom_site_refinement_flags
O1 O 0.3382(3) 0.5926(2) 0.5292(2) 0.0698(6) Uani 1 1 d .
H1 H 0.4049 0.5632 0.5119 0.105 Uiso 1 1 calc R
N3 N 0.4342(2) 0.37615(19) 0.60893(17) 0.0429(5) Uani 1 1 d .
C16 C 0.3082(3) 0.3989(2) 0.6432(2) 0.0382(5) Uani 1 1 d .
N1 N -0.2160(2) 0.05906(18) 0.84864(18) 0.0431(5) Uani 1 1 d .
C14 C 0.1371(3) 0.5372(3) 0.6338(3) 0.0557(7) Uani 1 1 d .
H14 H 0.1087 0.6117 0.6078 0.067 Uiso 1 1 calc R
C12 C 0.0929(3) 0.3453(2) 0.7490(2) 0.0401(5) Uani 1 1 d .
C20 C 0.2247(3) 0.3168(2) 0.71901(19) 0.0370(5) Uani 1 1 d .
N2 N -0.0175(3) 0.2176(2) 1.03293(18) 0.0465(5) Uani 1 1 d .
C11 C 0.0028(3) 0.2600(2) 0.8284(2) 0.0389(5) Uani 1 1 d .
C10 C -0.1321(3) 0.1404(2) 0.7749(2) 0.0392(5) Uani 1 1 d .
F2 F -0.1489(3) -0.01611(17) 1.04943(16) 0.0779(6) Uani 1 1 d .
F1 F -0.3101(2) 0.11639(19) 1.01205(18) 0.0799(6) Uani 1 1 d .
C19 C 0.2808(3) 0.2100(2) 0.7626(2) 0.0427(5) Uani 1 1 d .
H19 H 0.2303 0.1535 0.8128 0.051 Uiso 1 1 calc R
C9 C 0.0579(3) 0.3000(2) 0.9551(2) 0.0426(5) Uani 1 1 d .
C6 C 0.1950(4) 0.3936(3) 1.1509(3) 0.0648(8) Uani 1 1 d .
H6 H 0.2702 0.4506 1.2212 0.078 Uiso 1 1 calc R
C3 C -0.3389(3) -0.0484(2) 0.7756(3) 0.0519(6) Uani 1 1 d .
C1 C -0.2095(3) 0.0785(2) 0.6507(2) 0.0474(6) Uani 1 1 d .
C13 C 0.0523(3) 0.4541(2) 0.7058(2) 0.0514(6) Uani 1 1 d .
H13 H -0.0338 0.4731 0.7248 0.062 Uiso 1 1 calc R
C18 C 0.4091(3) 0.1903(2) 0.7306(2) 0.0494(6) Uani 1 1 d .
H18 H 0.4484 0.1216 0.7601 0.059 Uiso 1 1 calc R
C15 C 0.2617(3) 0.5104(2) 0.6011(2) 0.0486(6) Uani 1 1 d .
C17 C 0.4810(3) 0.2750(2) 0.6527(2) 0.0472(6) Uani 1 1 d .
H17 H 0.5668 0.2590 0.6305 0.057 Uiso 1 1 calc R
C5 C 0.0658(4) 0.2733(3) 1.1500(2) 0.0573(7) Uani 1 1 d .
C2 C -0.3378(3) -0.0388(3) 0.6535(3) 0.0557(7) Uani 1 1 d .
H2 H -0.4107 -0.1005 0.5856 0.067 Uiso 1 1 calc R
C7 C 0.1930(3) 0.4140(3) 1.0308(2) 0.0540(6) Uani 1 1 d .
B1 B -0.1765(4) 0.0905(3) 0.9891(3) 0.0507(7) Uani 1 1 d .
C22 C 0.3051(4) 0.5355(3) 0.9943(3) 0.0749(9) Uani 1 1 d .
H22A H 0.2798 0.5268 0.9061 0.112 Uiso 1 1 calc R
H22B H 0.4205 0.5436 1.0324 0.112 Uiso 1 1 calc R
H22C H 0.2872 0.6142 1.0209 0.112 Uiso 1 1 calc R
C21 C -0.1683(4) 0.1240(3) 0.5358(2) 0.0663(8) Uani 1 1 d .
H21A H -0.0749 0.2073 0.5566 0.099 Uiso 1 1 calc R
H21B H -0.2643 0.1369 0.4784 0.099 Uiso 1 1 calc R
H21C H -0.1395 0.0569 0.4989 0.099 Uiso 1 1 calc R
C4 C -0.4546(4) -0.1585(3) 0.8223(3) 0.0745(9) Uani 1 1 d .
H4A H -0.4268 -0.1395 0.9101 0.112 Uiso 1 1 calc R
H4B H -0.4425 -0.2426 0.8036 0.112 Uiso 1 1 calc R
H4C H -0.5688 -0.1640 0.7832 0.112 Uiso 1 1 calc R
C8 C 0.0233(5) 0.2118(4) 1.2592(3) 0.0827(10) Uani 1 1 d .
H8A H -0.0709 0.1294 1.2314 0.124 Uiso 1 1 calc R
H8B H -0.0049 0.2732 1.3043 0.124 Uiso 1 1 calc R
H8C H 0.1184 0.1935 1.3120 0.124 Uiso 1 1 calc R

loop_
_atom_site_aniso_label
_atom_site_aniso_U_11
_atom_site_aniso_U_22
_atom_site_aniso_U_33
_atom_site_aniso_U_23
_atom_site_aniso_U_13
_atom_site_aniso_U_12
O1 0.0862(14) 0.0651(12) 0.1028(15) 0.0522(11) 0.0725(13) 0.0443(11)
N3 0.0452(10) 0.0422(10) 0.0496(11) 0.0110(8) 0.0253(9) 0.0164(8)
C16 0.0386(11) 0.0363(11) 0.0426(12) 0.0073(9) 0.0185(9) 0.0116(9)
N1 0.0437(10) 0.0391(10) 0.0568(12) 0.0141(8) 0.0292(9) 0.0153(8)
C14 0.0655(16) 0.0488(14) 0.0772(18) 0.0301(13) 0.0433(14) 0.0320(12)
C12 0.0410(11) 0.0372(11) 0.0468(12) 0.0095(9) 0.0212(10) 0.0129(9)
C20 0.0374(11) 0.0341(11) 0.0401(11) 0.0062(9) 0.0160(9) 0.0098(9)
N2 0.0557(12) 0.0529(11) 0.0458(11) 0.0128(9) 0.0268(9) 0.0281(10)
C11 0.0394(11) 0.0374(11) 0.0494(12) 0.0117(9) 0.0229(10) 0.0174(9)
C10 0.0411(11) 0.0387(11) 0.0462(12) 0.0128(9) 0.0228(10) 0.0164(9)
F2 0.1120(14) 0.0643(10) 0.0757(11) 0.0403(9) 0.0514(10) 0.0337(10)
F1 0.0686(11) 0.0957(13) 0.0967(13) 0.0057(10) 0.0583(10) 0.0273(9)
C19 0.0484(13) 0.0404(12) 0.0453(12) 0.0148(10) 0.0221(10) 0.0161(10)
C9 0.0456(12) 0.0437(12) 0.0469(13) 0.0087(10) 0.0234(10) 0.0182(10)
C6 0.0634(17) 0.079(2) 0.0514(15) -0.0137(14) 0.0113(13) 0.0299(15)
C3 0.0453(13) 0.0399(12) 0.0773(17) 0.0084(12) 0.0311(12) 0.0128(10)
C1 0.0464(13) 0.0495(13) 0.0511(14) 0.0096(10) 0.0189(11) 0.0193(11)
C13 0.0541(14) 0.0483(13) 0.0709(16) 0.0211(12) 0.0379(13) 0.0256(11)
C18 0.0551(14) 0.0471(13) 0.0587(15) 0.0163(11) 0.0245(12) 0.0280(11)
C15 0.0553(14) 0.0434(13) 0.0599(15) 0.0216(11) 0.0335(12) 0.0195(11)
C17 0.0486(13) 0.0490(13) 0.0563(14) 0.0113(11) 0.0278(11) 0.0226(11)
C5 0.0678(17) 0.0753(18) 0.0456(14) 0.0072(12) 0.0223(12) 0.0424(15)
C2 0.0485(14) 0.0493(14) 0.0634(16) -0.0042(12) 0.0178(12) 0.0094(11)
C7 0.0496(14) 0.0561(15) 0.0588(15) -0.0027(12) 0.0182(12) 0.0208(12)
B1 0.0592(17) 0.0533(16) 0.0586(17) 0.0212(13) 0.0405(14) 0.0239(13)
C22 0.0629(18) 0.0589(18) 0.086(2) -0.0127(15) 0.0239(16) -0.0003(14)
C21 0.0716(18) 0.0742(19) 0.0447(14) 0.0061(13) 0.0174(13) 0.0151(15)
C4 0.0677(18) 0.0500(16) 0.114(3) 0.0129(16) 0.0563(18) 0.0065(13)
C8 0.119(3) 0.107(3) 0.0551(17) 0.0250(17) 0.0447(18) 0.066(2)

loop_
_atom_type_symbol
_atom_type_description
_atom_type_scat_dispersion_real
_atom_type_scat_dispersion_imag
_atom_type_scat_source
C C 0.0033 0.0016 'International Tables Vol C Tables 4.2.6.8 and 6.1.1.4'
N N 0.0061 0.0033 'International Tables Vol C Tables 4.2.6.8 and 6.1.1.4'
O O 0.0106 0.0060 'International Tables Vol C Tables 4.2.6.8 and 6.1.1.4'
H H 0.0000 0.0000 'International Tables Vol C Tables 4.2.6.8 and 6.1.1.4'
B B 0.0013 0.0007 'International Tables Vol C Tables 4.2.6.8 and 6.1.1.4'
F F 0.0171 0.0103 'International Tables Vol C Tables 4.2.6.8 and 6.1.1.4'

loop_
_geom_angle_atom_site_label_1
_geom_angle_atom_site_label_2
_geom_angle_atom_site_label_3
_geom_angle
C15 O1 H1 109.5
C17 N3 C16 117.24(19)
N3 C16 C15 117.77(19)
N3 C16 C20 122.97(19)
C15 C16 C20 119.26(19)
C3 N1 C10 108.4(2)
C3 N1 B1 126.2(2)
C10 N1 B1 125.4(2)
C15 C14 C13 120.9(2)
C15 C14 H14 119.6
C13 C14 H14 119.6
C13 C12 C20 118.8(2)
C13 C12 C11 120.52(19)
C20 C12 C11 120.68(19)
C19 C20 C16 116.89(19)
C19 C20 C12 123.37(19)
C16 C20 C12 119.74(19)
C5 N2 C9 108.3(2)
C5 N2 B1 126.3(2)
C9 N2 B1 125.2(2)
C9 C11 C10 121.4(2)
C9 C11 C12 118.9(2)
C10 C11 C12 119.7(2)
N1 C10 C11 120.1(2)
N1 C10 C1 107.96(19)
C11 C10 C1 131.9(2)
C18 C19 C20 119.7(2)
C18 C19 H19 120.1
C20 C19 H19 120.1
C11 C9 N2 120.1(2)
C11 C9 C7 131.8(2)
N2 C9 C7 108.0(2)
C7 C6 C5 109.3(2)
C7 C6 H6 125.4
C5 C6 H6 125.4
N1 C3 C2 109.1(2)
N1 C3 C4 123.7(3)
C2 C3 C4 127.2(3)
C2 C1 C10 106.0(2)
C2 C1 C21 124.5(2)
C10 C1 C21 129.6(2)
C12 C13 C14 121.6(2)
C12 C13 H13 119.2
C14 C13 H13 119.2
C19 C18 C17 119.1(2)
C19 C18 H18 120.4
C17 C18 H18 120.4
O1 C15 C14 118.7(2)
O1 C15 C16 121.7(2)
C14 C15 C16 119.7(2)
N3 C17 C18 124.0(2)
N3 C17 H17 118.0
C18 C17 H17 118.0
N2 C5 C6 109.1(2)
N2 C5 C8 123.5(3)
C6 C5 C8 127.4(3)
C1 C2 C3 108.6(2)
C1 C2 H2 125.7
C3 C2 H2 125.7
C6 C7 C9 105.2(2)
C6 C7 C22 124.8(3)
C9 C7 C22 129.8(2)
F2 B1 F1 110.1(2)
F2 B1 N2 110.4(2)
F1 B1 N2 109.4(2)
F2 B1 N1 110.4(2)
F1 B1 N1 109.4(2)
N2 B1 N1 107.11(18)
C7 C22 H22A 109.5
C7 C22 H22B 109.5
H22A C22 H22B 109.5
C7 C22 H22C 109.5
H22A C22 H22C 109.5
H22B C22 H22C 109.5
C1 C21 H21A 109.5
C1 C21 H21B 109.5
H21A C21 H21B 109.5
C1 C21 H21C 109.5
H21A C21 H21C 109.5
H21B C21 H21C 109.5
C3 C4 H4A 109.5
C3 C4 H4B 109.5
H4A C4 H4B 109.5
C3 C4 H4C 109.5
H4A C4 H4C 109.5
H4B C4 H4C 109.5
C5 C8 H8A 109.5
C5 C8 H8B 109.5
H8A C8 H8B 109.5
C5 C8 H8C 109.5
H8A C8 H8C 109.5
H8B C8 H8C 109.5

loop_
_geom_bond_atom_site_label_1
_geom_bond_atom_site_label_2
_geom_bond_distance
O1 C15 1.356(3)
O1 H1 0.8200
N3 C17 1.322(3)
N3 C16 1.372(3)
C16 C15 1.418(3)
C16 C20 1.419(3)
N1 C3 1.347(3)
N1 C10 1.400(3)
N1 B1 1.544(3)
C14 C15 1.371(3)
C14 C13 1.397(3)
C14 H14 0.9300
C12 C13 1.370(3)
C12 C20 1.425(3)
C12 C11 1.496(3)
C20 C19 1.417(3)
N2 C5 1.341(3)
N2 C9 1.404(3)
N2 B1 1.542(4)
C11 C9 1.394(3)
C11 C10 1.404(3)
C10 C1 1.423(3)
F2 B1 1.381(3)
F1 B1 1.390(3)
C19 C18 1.364(3)
C19 H19 0.9300
C9 C7 1.437(4)
C6 C7 1.384(4)
C6 C5 1.403(4)
C6 H6 0.9300
C3 C2 1.399(4)
C3 C4 1.497(3)
C1 C2 1.390(3)
C1 C21 1.503(4)
C13 H13 0.9300
C18 C17 1.404(3)
C18 H18 0.9300
C17 H17 0.9300
C5 C8 1.498(4)
C2 H2 0.9300
C7 C22 1.493(4)
C22 H22A 0.9600
C22 H22B 0.9600
C22 H22C 0.9600
C21 H21A 0.9600
C21 H21B 0.9600
C21 H21C 0.9600
C4 H4A 0.9600
C4 H4B 0.9600
C4 H4C 0.9600
C8 H8A 0.9600
C8 H8B 0.9600
C8 H8C 0.9600
